data_7243376
loop_
_publ_author_name
'Saunders, Lucy K.'
'Pallipurath, Anuradha R.'
'Gutmann, Matthias J.'
'Nowell, Harriott'
'Zhang, Ningjin'
'Allan, David R.'

_publ_section_title
;
 A quantum crystallographic approach to short hydrogen bonds.
;
_journal_issue 35
_journal_name_full CrystEngComm
_journal_page_first 6180
_journal_page_last 6190
_journal_paper_doi 10.1039/d1ce00355k
_journal_volume 23
_journal_year 2021
_chemical_formula_moiety 'C1 H1 O2, C3 H8 N2 O1'
_chemical_formula_sum 'C4 H9 N2 O3'
_chemical_formula_weight 133.13
_chemical_name_systematic 'N,N'-dimethylurea oxalic acid 2:1'
_space_group_crystal_system monoclinic
_space_group_IT_number 14
_space_group_name_Hall '-P 2yn'
_space_group_name_H-M_alt 'P 1 21/n 1'
_atom_sites_solution_hydrogens difmap
_atom_sites_solution_primary direct
_audit_creation_method SHELXL-2018/3
_audit_update_record
;
2021-03-05 deposited with the CCDC.	2021-07-26 downloaded from the CCDC.
;
_cell_angle_alpha 90
_cell_angle_beta 94.6140(10)
_cell_angle_gamma 90
_cell_formula_units_Z 4
_cell_length_a 3.81790(10)
_cell_length_b 13.2171(2)
_cell_length_c 12.40800(10)
_cell_measurement_reflns_used 23721
_cell_measurement_temperature 100(2)
_cell_measurement_theta_max 56.35681599534807
_cell_measurement_theta_min 2.1789248764459797
_cell_volume 624.10(2)
_computing_cell_refinement 'DIALS 2theta refinement, DIALS 1.14.9-g0c59d74b8-release'
_computing_data_collection 'GDA - generic data acquisition software'
_computing_data_reduction
;
DIALS 1.14.9-g0c59d74b8-release (Winter, G. et al., 2018)
;
_computing_molecular_graphics MercuryTM
_computing_structure_refinement 'Volkov et al, (2006)'
_computing_structure_solution SHELXS-2014
_diffrn_ambient_temperature 100(2)
_diffrn_detector 'Photon counting pixel array'
_diffrn_detector_type 'Dectris PILATUS 2M'
_diffrn_measured_fraction_theta_full 0.998
_diffrn_measured_fraction_theta_max 0.977
_diffrn_measurement_device 'Fixed \c 3-circle diffractometer'
_diffrn_measurement_device_type 'Fluid Film Devices'
_diffrn_measurement_method 'shutterless scans'
_diffrn_measurement_specimen_support 'MiTeGen MicroMount'
_diffrn_radiation_monochromator 'Silicon 111'
_diffrn_radiation_wavelength 0.6889
_diffrn_reflns_av_R_equivalents 0.0485
_diffrn_reflns_av_unetI/netI 0.0402
_diffrn_reflns_Laue_measured_fraction_full 0.998
_diffrn_reflns_Laue_measured_fraction_max 0.977
_diffrn_reflns_limit_h_max 9
_diffrn_reflns_limit_h_min -9
_diffrn_reflns_limit_k_max 31
_diffrn_reflns_limit_k_min 0
_diffrn_reflns_limit_l_max 29
_diffrn_reflns_limit_l_min 0
_diffrn_reflns_number 9065
_diffrn_reflns_point_group_measured_fraction_full 0.998
_diffrn_reflns_point_group_measured_fraction_max 0.977
_diffrn_reflns_theta_full 24.415
_diffrn_reflns_theta_max 56.505
_diffrn_reflns_theta_min 2.186
_diffrn_source Synchrotron
_diffrn_source_details 'Allan et al. (2017)'
_diffrn_source_type 'Diamond Light Source Beamline I19-1'
_exptl_absorpt_coefficient_mu 0.073
_exptl_absorpt_correction_T_max 1.132
_exptl_absorpt_correction_T_min 0.884
_exptl_absorpt_correction_type multi-scan
_exptl_absorpt_process_details
;
 R.H. Blessing, Acta Cryst. (1995), A51, 33-38
;
_exptl_crystal_colour colourless
_exptl_crystal_density_diffrn 1.417
_exptl_crystal_density_meas ?
_exptl_crystal_description block
_exptl_crystal_F_000 284
_exptl_crystal_recrystallization_method 'Re-crystallisation from solvent: ethanol'
_exptl_crystal_size_max 0.057
_exptl_crystal_size_mid 0.030
_exptl_crystal_size_min 0.028
_refine_diff_density_max 0.149
_refine_diff_density_min -0.164
_refine_diff_density_rms 0.030
_refine_ls_extinction_method none
_refine_ls_goodness_of_fit_ref 1.071
_refine_ls_matrix_type full
_refine_ls_number_parameters 200
_refine_ls_number_reflns 4702
_refine_ls_number_restraints 0
_refine_ls_R_factor_all 0.055
_refine_ls_R_factor_gt 0.019
_refine_ls_R_Fsqd_factor 0.026
_refine_ls_shift/su_max 0
_refine_ls_structure_factor_coef Fsqd
_refine_ls_weighting_details
;
calc w2 = 1/[s^2^(Fo^2^)]
;
_refine_ls_weighting_scheme calc
_refine_ls_wR_factor_ref 0.046
_reflns_Friedel_coverage 0.000
_reflns_number_gt 4702
_reflns_number_total 9065
_reflns_threshold_expression 'I > 2\s(I)'
_cod_data_source_file d1ce00355k2.cif
_cod_data_source_block system_1_XD
_cod_depositor_comments
;
The following automatic conversions were performed:

data item '_exptl_crystal_density_meas' value 'not measured' was
changed to '?' -- the value is perceived as not measured.

Automatic conversion script
Id: cif_fix_values 7556 2019-12-06 15:28:31Z antanas 

 Adding full bibliography for 7243373--7243378.cif.
;
_cod_original_sg_symbol_H-M 'P 21/n'
_cod_database_code 7243376
_shelx_shelxl_version_number 2018/3
_shelx_space_group_comment
;
The symmetry employed for this shelxl refinement is uniquely defined
by the following loop, which should always be used as a source of
symmetry information in preference to the above space-group names.
They are only intended as comments.
;
_shelx_estimated_absorpt_t_min 0.996
_shelx_estimated_absorpt_t_max 0.998
_exptl_sortav_scale_factor_max 2.381
_exptl_sortav_scale_factor_min 0.119

loop_
_space_group_symop_id
_space_group_symop_operation_xyz
1 +X,+Y,+Z
2 1/2-X,1/2+Y,1/2-Z
3 -X,-Y,-Z
4 1/2+X,1/2-Y,1/2+Z

loop_
_atom_local_axes_atom_label
_atom_local_axes_atom0
_atom_local_axes_ax1
_atom_local_axes_atom1
_atom_local_axes_atom2
_atom_local_axes_ax2
O(1) C(1) X O(1) H(1) Y
O(2) C(1) Z O(2) O(1) Y
O(3) C(2) Z O(3) N(2) Y
N(1) C(2) X N(1) C(3) Y
N(2) H(2A) Z N(2) C(2) Y
C(1) O(2) X C(1) O(1) Y
C(2) O(3) X C(2) N(2) Y
C(3) N(1) Z C(3) H(3C) Y
C(4) N(2) Z C(4) H(4B) Y
H(1) O(1) Z H(1) C(1) Y
H(3C) C(3) Z H(3C) N(1) Y
H(3A) C(3) Z H(3A) N(1) Y
H(3B) C(3) Z H(3B) N(1) Y
H(4A) C(4) Z H(4A) N(2) Y
H(4C) C(4) Z H(4C) N(2) Y
H(4B) C(4) Z H(4B) N(2) Y
H(2A) N(2) Z H(2A) C(2) Y
H(1A) N(1) Z H(1A) C(2) Y

loop_
_atom_rho_multipole_atom_label
_atom_rho_multipole_coeff_Pv
_atom_rho_multipole_coeff_P00
_atom_rho_multipole_coeff_P11
_atom_rho_multipole_coeff_P1-1
_atom_rho_multipole_coeff_P10
_atom_rho_multipole_coeff_P20
_atom_rho_multipole_coeff_P21
_atom_rho_multipole_coeff_P2-1
_atom_rho_multipole_coeff_P22
_atom_rho_multipole_coeff_P2-2
_atom_rho_multipole_coeff_P30
_atom_rho_multipole_coeff_P31
_atom_rho_multipole_coeff_P3-1
_atom_rho_multipole_coeff_P32
_atom_rho_multipole_coeff_P3-2
_atom_rho_multipole_coeff_P33
_atom_rho_multipole_coeff_P3-3
_atom_rho_multipole_coeff_P40
_atom_rho_multipole_coeff_P41
_atom_rho_multipole_coeff_P4-1
_atom_rho_multipole_coeff_P42
_atom_rho_multipole_coeff_P4-2
_atom_rho_multipole_coeff_P43
_atom_rho_multipole_coeff_P4-3
_atom_rho_multipole_coeff_P44
_atom_rho_multipole_coeff_P4-4
_atom_rho_multipole_kappa
_atom_rho_multipole_kappa_prime0
_atom_rho_multipole_kappa_prime1
_atom_rho_multipole_kappa_prime2
_atom_rho_multipole_kappa_prime3
_atom_rho_multipole_kappa_prime4
_atom_rho_multipole_radial_slater_n0
_atom_rho_multipole_radial_slater_zeta0
_atom_rho_multipole_radial_slater_n1
_atom_rho_multipole_radial_slater_zeta1
_atom_rho_multipole_radial_slater_n2
_atom_rho_multipole_radial_slater_zeta2
_atom_rho_multipole_radial_slater_n3
_atom_rho_multipole_radial_slater_zeta3
_atom_rho_multipole_radial_slater_n4
_atom_rho_multipole_radial_slater_zeta4
O(1) 6.173(14) 0 -0.050(6) -0.014(6) 0 -0.022(8) 0 0 -0.040(7) 0.014(7) 0 0.016(5) -0.013(5) 0 0 0.047(5) -0.009(5) 0.024(7) 0 0 0.023(7) 0.014(7) 0 0 -0.014(6) -0.001(6) 1.001632 1.113461 1.113461 1.113461 1.113461 1.113461 2 4.466 2 4.466 2 4.466 3 4.466 4 4.466
O(2) 6.153(14) 0 0 0 -0.064(6) -0.011(8) 0 0 -0.084(8) 0 0.004(6) 0 0 0.037(6) 0 0 0 0.013(8) 0 0 0.011(7) 0 0 0 0.023(7) 0 1.003017 1.109004 1.109004 1.109004 1.109004 1.109004 2 4.466 2 4.466 2 4.466 3 4.466 4 4.466
O(3) 6.166(14) 0 0 0 -0.035(6) -0.014(7) 0 0 -0.058(7) 0 0.045(6) 0 0 0.035(5) 0 0 0 0.039(7) 0 0 -0.005(7) 0 0 0 0.000(6) 0 1.003017 1.109004 1.109004 1.109004 1.109004 1.109004 2 4.466 2 4.466 2 4.466 3 4.466 4 4.466
N(1) 4.944(16) 0 -0.023(7) 0.015(7) 0 -0.009(7) 0 0 -0.003(7) 0.018(7) 0 0.007(6) 0.004(6) 0 0 0.149(6) 0.003(6) 0.046(9) 0 0 0.006(8) -0.023(8) 0 0 -0.021(7) -0.020(8) 1.006323 1.062557 1.062557 1.062557 1.062557 1.062557 2 3.83936 2 3.83936 2 3.83936 3 3.83936 4 3.83936
N(2) 4.955(17) 0 -0.015(7) 0.019(7) -0.018(8) -0.009(8) -0.004(6) 0.005(7) 0.004(7) 0.015(6) 0.160(7) -0.007(6) -0.023(7) 0.082(7) 0.004(6) -0.027(6) 0.024(7) 0.043(9) 0.025(8) -0.002(8) 0.002(8) -0.009(8) 0.003(8) -0.016(9) 0.020(8) -0.004(7) 1.010014 1.028362 1.028362 1.028362 1.028362 1.028362 2 3.83936 2 3.83936 2 3.83936 3 3.83936 4 3.83936
C(1) 4.004(19) 0 0.083(9) 0.006(8) 0 -0.298(8) 0 0 0.077(8) -0.033(7) 0 0.003(8) -0.015(8) 0 0 0.322(9) 0.035(9) 0.044(11) 0 0 0.013(11) -0.011(10) 0 0 -0.010(13) -0.007(10) 1.015931 1 1 1 1 1 2 3.1762 2 3.1762 2 3.1762 3 3.1762 4 3.1762
C(2) 3.93(2) 0 -0.007(9) -0.042(9) 0 -0.275(8) 0 0 0.017(9) -0.001(8) 0 -0.021(9) 0.013(9) 0 0 0.339(10) 0.028(9) 0.020(12) 0 0 -0.027(11) -0.026(11) 0 0 0.006(13) -0.074(12) 1.016311 1 1 1 1 1 2 3.1762 2 3.1762 2 3.1762 3 3.1762 4 3.1762
C(3) 3.92(2) 0 0 0 -0.043(7) -0.035(6) 0 0 0 0 0.263(7) 0 0 0 0 0 -0.165(7) 0.054(9) 0 0 0 0 0 0.059(8) 0 0 1.009611 1 1 1 1 1 2 3.1762 2 3.1762 2 3.1762 3 3.1762 4 3.1762
C(4) 3.9202 0 0 0 -0.0428 -0.0345 0 0 0 0 0.2634 0 0 0 0 0 -0.1648 0.0539 0 0 0 0 0 0.0587 0 0 1.009611 1 1 1 1 1 2 3.1762 2 3.1762 2 3.1762 3 3.1762 4 3.1762
H(1) 0.808(14) 0 0 0 0.037(11) 0.085(18) 0 0 0 0 0.0171 0 0 0 0 0 0 -0.0278 0 0 0 0 0 0 0 0 1.119673 1.2 1.2 1.2 1.2 1.2 0 2 1 2 2 2 3 2 4 2
H(3C) 1.032(8) 0 0 0 0.157(5) 0.073(7) 0 0 0 0 0.0313 0 0 0 0 0 0 0.017 0 0 0 0 0 0 0 0 1.112822 1.2 1.2 1.2 1.2 1.2 0 2 1 2 2 2 3 2 4 2
H(3A) 1.0319 0 0 0 0.1572 0.073 0 0 0 0 0.0313 0 0 0 0 0 0 0.017 0 0 0 0 0 0 0 0 1.112822 1.2 1.2 1.2 1.2 1.2 0 2 1 2 2 2 3 2 4 2
H(3B) 1.0319 0 0 0 0.1572 0.073 0 0 0 0 0.0313 0 0 0 0 0 0 0.017 0 0 0 0 0 0 0 0 1.112822 1.2 1.2 1.2 1.2 1.2 0 2 1 2 2 2 3 2 4 2
H(4A) 1.0319 0 0 0 0.1572 0.073 0 0 0 0 0.0313 0 0 0 0 0 0 0.017 0 0 0 0 0 0 0 0 1.112822 1.2 1.2 1.2 1.2 1.2 0 2 1 2 2 2 3 2 4 2
H(4C) 1.0319 0 0 0 0.1572 0.073 0 0 0 0 0.0313 0 0 0 0 0 0 0.017 0 0 0 0 0 0 0 0 1.112822 1.2 1.2 1.2 1.2 1.2 0 2 1 2 2 2 3 2 4 2
H(4B) 1.0319 0 0 0 0.1572 0.073 0 0 0 0 0.0313 0 0 0 0 0 0 0.017 0 0 0 0 0 0 0 0 1.112822 1.2 1.2 1.2 1.2 1.2 0 2 1 2 2 2 3 2 4 2
H(2A) 0.918(10) 0 0 0 0.192(8) 0.129(10) 0 0 0 0 0.0172 0 0 0 0 0 0 -0.0115 0 0 0 0 0 0 0 0 1.140452 1.2 1.2 1.2 1.2 1.2 0 2 1 2 2 2 3 2 4 2
H(1A) 0.918 0 0 0 0.1915 0.1291 0 0 0 0 0.0172 0 0 0 0 0 0 -0.0115 0 0 0 0 0 0 0 0 1.140452 1.2 1.2 1.2 1.2 1.2 0 2 1 2 2 2 3 2 4 2

loop_
_atom_site_aniso_label
_atom_site_aniso_U_11
_atom_site_aniso_U_22
_atom_site_aniso_U_33
_atom_site_aniso_U_12
_atom_site_aniso_U_13
_atom_site_aniso_U_23
O(1) 0.02544(9) 0.01358(6) 0.01086(8) 0.00469(8) 0.00375(6) 0.00019(6)
O(2) 0.03033(10) 0.01869(7) 0.00911(7) 0.00762(9) 0.00273(5) 0.00010(4)
O(3) 0.02657(10) 0.01606(7) 0.01036(7) 0.00504(7) 0.00398(5) 0.00248(4)
N(1) 0.02166(8) 0.01559(7) 0.01356(8) 0.00301(6) 0.00344(5) 0.00434(6)
N(2) 0.02462(10) 0.01616(8) 0.01080(7) 0.00334(7) 0.00481(7) 0.00215(6)
C(1) 0.01998(7) 0.01216(6) 0.00906(6) 0.00156(5) 0.00234(5) -0.00040(5)
C(2) 0.01831(7) 0.01370(6) 0.01047(6) 0.00095(5) 0.00278(5) 0.00232(5)
C(3) 0.02374(9) 0.01710(7) 0.02133(9) 0.00501(6) 0.00516(7) 0.00279(7)
C(4) 0.02401(9) 0.02423(9) 0.01142(7) 0.00368(7) 0.00483(6) 0.00224(6)
H(1) 0.045 0.059 0.033 -0.017 0.019 -0.018
H(3C) 0.106 0.057 0.048 0.053 0.011 0.015
H(3A) 0.052 0.046 0.077 -0.009 0.003 -0.035
H(3B) 0.056 0.046 0.041 0.003 0.028 0.001
H(4A) 0.069 0.045 0.029 0.027 0.014 -0.006
H(4C) 0.055 0.044 0.036 -0.015 0.009 0.011
H(4B) 0.041 0.063 0.031 -0.001 -0.004 0.004
H(2A) 0.052 0.024 0.022 0.017 0.001 0.009
H(1A) 0.047 0.045 0.027 -0.003 0.008 0.014

loop_
_atom_site_label
_atom_site_fract_x
_atom_site_fract_y
_atom_site_fract_z
_atom_site_occupancy
_atom_site_symmetry_multiplicity
_atom_site_U_iso_or_equiv
O(1) 0.73443(6) 0.107208(18) 1.00833(2) 1 4 0.017
O(2) 0.93048(5) 0.030209(13) 0.86318(2) 1 4 0.019
O(3) 0.46109(5) 0.249167(13) 0.90678(2) 1 4 0.018
N(1) 0.34702(5) 0.350486(18) 0.76245(2) 1 4 0.017
N(2) 0.61574(7) 0.194357(19) 0.743211(19) 1 4 0.017
C(1) 0.90613(5) 0.038548(15) 0.960819(16) 1 4 0.014
C(2) 0.47645(5) 0.263999(16) 0.805580(17) 1 4 0.014
C(3) 0.21186(6) 0.428530(17) 0.83043(2) 1 4 0.021
C(4) 0.66348(6) 0.207560(18) 0.629352(18) 1 4 0.020
H(1) 0.606002 0.1705 0.951 1 4 0.045
H(3C) 0.078433 0.484206 0.778156 1 4 0.070
H(3A) 0.413759 0.463971 0.881786 1 4 0.058
H(3B) 0.031745 0.397389 0.886389 1 4 0.046
H(4A) 0.826316 0.145313 0.604635 1 4 0.047
H(4C) 0.800294 0.278098 0.615113 1 4 0.045
H(4B) 0.412767 0.203695 0.581037 1 4 0.045
H(2A) 0.718506 0.132694 0.782774 1 4 0.033
H(1A) 0.383062 0.368576 0.685366 1 4 0.039

loop_
_geom_angle_atom_site_label_1
_geom_angle_atom_site_label_2
_geom_angle_atom_site_label_3
_geom_angle
_geom_angle_site_symmetry_1
_geom_angle_site_symmetry_2
_geom_angle_site_symmetry_3
_geom_angle_publ_flag
C(2) N(1) C(3) 120.70(2) 1_555 1_555 1_555 yes
C(2) N(1) H(1A) 120.55(2) 1_555 1_555 1_555 yes
C(3) N(1) H(1A) 117.73(2) 1_555 1_555 1_555 yes
C(2) N(2) C(4) 124.55(2) 1_555 1_555 1_555 yes
C(2) N(2) H(2A) 115.38(2) 1_555 1_555 1_555 yes
C(4) N(2) H(2A) 119.64(2) 1_555 1_555 1_555 yes
O(1) C(1) O(2) 126.58(2) 1_555 1_555 1_555 yes
O(3) C(2) N(1) 118.63(2) 1_555 1_555 1_555 yes
O(3) C(2) N(2) 120.95(2) 1_555 1_555 1_555 yes
N(1) C(2) N(2) 120.41(2) 1_555 1_555 1_555 yes
N(1) C(3) H(3C) 107.89(2) 1_555 1_555 1_555 yes
N(1) C(3) H(3A) 112.63(2) 1_555 1_555 1_555 yes
N(1) C(3) H(3B) 111.80(2) 1_555 1_555 1_555 yes
H(3C) C(3) H(3A) 110.00(2) 1_555 1_555 1_555 yes
H(3C) C(3) H(3B) 110.26(2) 1_555 1_555 1_555 yes
H(3A) C(3) H(3B) 104.25(2) 1_555 1_555 1_555 yes
N(2) C(4) H(4A) 107.62(2) 1_555 1_555 1_555 yes
N(2) C(4) H(4C) 111.13(2) 1_555 1_555 1_555 yes
N(2) C(4) H(4B) 110.92(2) 1_555 1_555 1_555 yes
H(4A) C(4) H(4C) 107.962(19) 1_555 1_555 1_555 yes
H(4A) C(4) H(4B) 107.80(2) 1_555 1_555 1_555 yes
H(4C) C(4) H(4B) 111.24(2) 1_555 1_555 1_555 yes

loop_
_geom_bond_atom_site_label_1
_geom_bond_atom_site_label_2
_geom_bond_distance
_geom_bond_site_symmetry_1
_geom_bond_site_symmetry_2
_geom_bond_publ_flag
O(1) C(1) 1.2896(3) 1_555 1_555 yes
O(2) C(1) 1.2275(3) 1_555 1_555 yes
O(3) C(2) 1.2769(3) 1_555 1_555 yes
N(1) C(2) 1.3397(3) 1_555 1_555 yes
N(1) C(3) 1.4532(4) 1_555 1_555 yes
N(1) H(1A) 1.0060(2) 1_555 1_555 yes
N(2) C(2) 1.3398(3) 1_555 1_555 yes
N(2) C(4) 1.4495(3) 1_555 1_555 yes
N(2) H(2A) 1.0140(2) 1_555 1_555 yes
C(3) H(3C) 1.0810(2) 1_555 1_555 yes
C(3) H(3A) 1.0680(3) 1_555 1_555 yes
C(3) H(3B) 1.0960(2) 1_555 1_555 yes
C(4) H(4A) 1.0900(2) 1_555 1_555 yes
C(4) H(4C) 1.0900(2) 1_555 1_555 yes
C(4) H(4B) 1.0890(2) 1_555 1_555 yes

loop_
_atom_local_dummy_label
_atom_local_dummy_fract_x
_atom_local_dummy_fract_y
_atom_local_dummy_fract_z
DUM0 0 0 0
